data_7025540
loop_
_publ_author_name
'Yi, Xiao-Yi'
'Sung, Herman H. Y.'
'Zhang, Qian-Feng'
'Williams, Ian D.'
'Leung, Wa-Hung'

_publ_section_title
;
 Heterometallic Ti(IV)-Ru(II) and Ti(IV)-Re(I) sulfato complexes
 containing the Kl\"aui tripodal ligand [(eta5-C5H5)Co{P(O)(OEt)2}3]-.
;
_journal_issue 24
_journal_name_full 'Dalton transactions (Cambridge, England : 2003)'
_journal_page_first 5737
_journal_page_last 5741
_journal_paper_doi 10.1039/c001604g
_journal_volume 39
_journal_year 2010
_chemical_absolute_configuration ad
_chemical_formula_sum 'C72 H100 Co2 F3 O29 P8 Ru S2 Ti2'
_chemical_formula_weight 2113.13
_chemical_name_systematic
;
?
;
_space_group_IT_number 7
_symmetry_cell_setting monoclinic
_symmetry_space_group_name_Hall 'P -2yac'
_symmetry_space_group_name_H-M 'P 1 n 1'
_atom_sites_solution_hydrogens geom
_atom_sites_solution_primary direct
_atom_sites_solution_secondary difmap
_audit_creation_method SHELXL-97
_cell_angle_alpha 90.00
_cell_angle_beta 108.9260(10)
_cell_angle_gamma 90.00
_cell_formula_units_Z 2
_cell_length_a 16.3710(10)
_cell_length_b 17.8560(11)
_cell_length_c 16.5595(11)
_cell_measurement_reflns_used 7495
_cell_measurement_temperature 298(2)
_cell_measurement_theta_max 27.46
_cell_measurement_theta_min 2.2812
_cell_volume 4579.0(5)
_computing_structure_refinement 'SHELXL-97 (Sheldrick, 1997)'
_computing_structure_solution 'SHELXS-97 (Sheldrick, 1990)'
_diffrn_ambient_temperature 298(2)
_diffrn_measured_fraction_theta_full 0.992
_diffrn_measured_fraction_theta_max 0.992
_diffrn_radiation_monochromator graphite
_diffrn_radiation_source 'fine-focus sealed tube'
_diffrn_radiation_type MoK\a
_diffrn_radiation_wavelength 0.71073
_diffrn_reflns_av_R_equivalents 0.0183
_diffrn_reflns_av_sigmaI/netI 0.0348
_diffrn_reflns_limit_h_max 19
_diffrn_reflns_limit_h_min -19
_diffrn_reflns_limit_k_max 21
_diffrn_reflns_limit_k_min -21
_diffrn_reflns_limit_l_max 15
_diffrn_reflns_limit_l_min -19
_diffrn_reflns_number 28299
_diffrn_reflns_theta_full 25.00
_diffrn_reflns_theta_max 25.00
_diffrn_reflns_theta_min 1.73
_exptl_absorpt_coefficient_mu 0.948
_exptl_absorpt_correction_T_max 1.00
_exptl_absorpt_correction_T_min 0.90
_exptl_absorpt_correction_type multi-scan
_exptl_absorpt_process_details SADABS
_exptl_crystal_colour yellow
_exptl_crystal_density_diffrn 1.533
_exptl_crystal_density_method 'not measured'
_exptl_crystal_description plate
_exptl_crystal_F_000 2170
_exptl_crystal_size_max 0.40
_exptl_crystal_size_mid 0.35
_exptl_crystal_size_min 0.08
_refine_diff_density_max 0.499
_refine_diff_density_min -0.413
_refine_diff_density_rms 0.063
_refine_ls_abs_structure_details 'Flack H D (1983), Acta Cryst. A39, 876-881'
_refine_ls_abs_structure_Flack -0.010(11)
_refine_ls_extinction_method none
_refine_ls_goodness_of_fit_ref 1.043
_refine_ls_hydrogen_treatment constr
_refine_ls_matrix_type full
_refine_ls_number_parameters 1048
_refine_ls_number_reflns 12679
_refine_ls_number_restraints 77
_refine_ls_restrained_S_all 1.060
_refine_ls_R_factor_all 0.0339
_refine_ls_R_factor_gt 0.0319
_refine_ls_shift/su_max 0.001
_refine_ls_shift/su_mean 0.000
_refine_ls_structure_factor_coef Fsqd
_refine_ls_weighting_details 'calc w=1/[\s^2^(Fo^2^)+(0.0547P)^2^+0.7540P] where P=(Fo^2^+2Fc^2^)/3'
_refine_ls_weighting_scheme calc
_refine_ls_wR_factor_gt 0.0825
_refine_ls_wR_factor_ref 0.0838
_reflns_number_gt 12118
_reflns_number_total 12679
_reflns_threshold_expression >2sigma(I)
_cod_data_source_file c001604g.txt
_cod_data_source_block yxy116
_cod_depositor_comments
;
The following automatic conversions were performed:

'_symmetry_cell_setting' value 'Monoclinic' changed to 'monoclinic'
according to /home/saulius/struct/CIF-dictionaries/cif_core.dic
dictionary named 'cif_core.dic' version 2.4.2 from 2011-04-26.

Automatic conversion script
Id: cif_fix_values 1891 2012-01-12 08:04:46Z andrius 
;
_cod_original_sg_symbol_H-M Pn
_cod_database_code 7025540

loop_
_symmetry_equiv_pos_as_xyz
'x, y, z'
'x+1/2, -y, z+1/2'

loop_
_atom_site_label
_atom_site_type_symbol
_atom_site_fract_x
_atom_site_fract_y
_atom_site_fract_z
_atom_site_U_iso_or_equiv
_atom_site_adp_type
_atom_site_occupancy
_atom_site_symmetry_multiplicity
_atom_site_calc_flag
_atom_site_refinement_flags
_atom_site_disorder_assembly
_atom_site_disorder_group
Ru1 Ru 0.562090(16) 0.183123(14) 0.306745(18) 0.03059(7) Uani 1 1 d . . .
Co1 Co 0.38176(3) 0.51101(3) 0.01969(4) 0.04013(13) Uani 1 1 d . . .
Co2 Co 0.19273(3) 0.22008(3) 0.45393(4) 0.04737(15) Uani 1 1 d . . .
Ti1 Ti 0.45734(4) 0.35204(4) 0.19873(5) 0.03397(15) Uani 1 1 d . A .
Ti2 Ti 0.37312(4) 0.25097(4) 0.34317(5) 0.03640(16) Uani 1 1 d . C .
S1 S 0.54869(6) 0.34649(5) 0.39837(7) 0.0365(2) Uani 1 1 d . . .
P1 P 0.51121(7) 0.46814(6) 0.07333(8) 0.0462(3) Uani 1 1 d . . .
P2 P 0.37204(7) 0.52431(6) 0.14600(8) 0.0417(2) Uani 1 1 d . A .
P3 P 0.32930(7) 0.39892(6) 0.01254(8) 0.0452(3) Uani 1 1 d . A .
P4 P 0.22847(7) 0.32941(6) 0.41977(10) 0.0494(3) Uani 1 1 d . C .
P5 P 0.32669(7) 0.18839(7) 0.50913(9) 0.0500(3) Uani 1 1 d . C .
P6 P 0.18931(7) 0.17672(6) 0.33086(9) 0.0479(3) Uani 1 1 d . C .
P7 P 0.71160(6) 0.17537(5) 0.32859(7) 0.0352(2) Uani 1 1 d . . .
P8 P 0.51199(6) 0.09106(5) 0.20377(7) 0.0373(2) Uani 1 1 d . . .
O1 O 0.5953(2) 0.0707(2) 0.4463(2) 0.0629(9) Uani 1 1 d . . .
O2 O 0.51200(16) 0.26935(14) 0.21323(18) 0.0354(6) Uani 1 1 d . . .
O3 O 0.43951(16) 0.19299(15) 0.3148(2) 0.0378(6) Uani 1 1 d . . .
O4 O 0.59837(16) 0.27942(15) 0.39037(19) 0.0385(6) Uani 1 1 d . . .
O5 O 0.46739(18) 0.32227(16) 0.4123(2) 0.0438(7) Uani 1 1 d . . .
O6 O 0.52489(17) 0.38902(14) 0.31661(19) 0.0399(6) Uani 1 1 d . . .
O7 O 0.59812(19) 0.39363(17) 0.4671(2) 0.0504(7) Uani 1 1 d . . .
O8 O 0.36255(17) 0.31694(14) 0.2429(2) 0.0385(6) Uani 1 1 d . . .
O11 O 0.5314(3) 0.4277(3) -0.0042(3) 0.0906(15) Uani 1 1 d D . .
O12 O 0.5836(2) 0.5298(3) 0.0958(3) 0.0910(15) Uani 1 1 d D . .
O13 O 0.4400(3) 0.58612(18) 0.1955(2) 0.0660(10) Uani 1 1 d D . .
O14 O 0.2818(3) 0.5584(2) 0.1406(3) 0.0773(11) Uani 1 1 d D . .
O15 O 0.2340(3) 0.3942(3) 0.0121(5) 0.113(2) Uani 1 1 d . . .
O16 O 0.3203(3) 0.3632(2) -0.0781(2) 0.0824(13) Uani 1 1 d D . .
O17 O 0.53131(17) 0.41543(16) 0.1495(2) 0.0456(7) Uani 1 1 d . . .
O18 O 0.38597(18) 0.45468(15) 0.1996(2) 0.0433(7) Uani 1 1 d . . .
O19 O 0.3779(2) 0.34226(15) 0.0786(2) 0.0451(7) Uani 1 1 d . . .
O21 O 0.1407(2) 0.3724(2) 0.3718(3) 0.0800(13) Uani 1 1 d D . .
O22 O 0.2682(3) 0.3799(2) 0.5009(3) 0.0788(12) Uani 1 1 d . . .
O23 O 0.3662(3) 0.2239(3) 0.6012(3) 0.0882(14) Uani 1 1 d D . .
O24 O 0.3368(3) 0.1020(3) 0.5309(4) 0.0930(15) Uani 1 1 d D . .
O25 O 0.1755(3) 0.0893(2) 0.3296(3) 0.0832(13) Uani 1 1 d D . .
O26 O 0.1034(2) 0.2056(3) 0.2621(3) 0.0821(12) Uani 1 1 d D . .
O27 O 0.28650(19) 0.33308(16) 0.3657(2) 0.0500(8) Uani 1 1 d . . .
O28 O 0.38495(18) 0.20785(19) 0.4581(2) 0.0526(8) Uani 1 1 d . . .
O29 O 0.26411(18) 0.19160(17) 0.2981(2) 0.0478(7) Uani 1 1 d . . .
C1 C 0.3857(4) 0.6235(3) -0.0097(4) 0.0719(16) Uani 1 1 d . . .
H1A H 0.4132 0.6633 0.0307 0.086 Uiso 1 1 calc R . .
C2 C 0.3007(4) 0.6014(4) -0.0312(5) 0.0783(19) Uani 1 1 d . . .
H2A H 0.2575 0.6226 -0.0083 0.094 Uiso 1 1 calc R . .
C3 C 0.2861(4) 0.5432(4) -0.0929(5) 0.084(2) Uani 1 1 d . . .
H3A H 0.2314 0.5174 -0.1208 0.101 Uiso 1 1 calc R . .
C4 C 0.3667(4) 0.5307(3) -0.1076(4) 0.0667(15) Uani 1 1 d . . .
H4A H 0.3770 0.4946 -0.1477 0.080 Uiso 1 1 calc R . .
C5 C 0.4257(4) 0.5806(3) -0.0579(4) 0.0617(13) Uani 1 1 d . . .
H5A H 0.4859 0.5855 -0.0561 0.074 Uiso 1 1 calc R . .
C6 C 0.1650(4) 0.2145(5) 0.5663(5) 0.090(2) Uani 1 1 d . . .
H6A H 0.2067 0.2212 0.6236 0.108 Uiso 1 1 calc R . .
C7 C 0.1443(5) 0.1454(4) 0.5223(6) 0.092(2) Uani 1 1 d . . .
H7A H 0.1677 0.0960 0.5434 0.110 Uiso 1 1 calc R . .
C8 C 0.0811(4) 0.1615(3) 0.4446(5) 0.0777(19) Uani 1 1 d . . .
H8A H 0.0526 0.1251 0.4001 0.093 Uiso 1 1 calc R . .
C9 C 0.0636(3) 0.2391(3) 0.4423(4) 0.0674(15) Uani 1 1 d . . .
H9A H 0.0213 0.2660 0.3956 0.081 Uiso 1 1 calc R . .
C10 C 0.1157(4) 0.2700(4) 0.5167(5) 0.0709(16) Uani 1 1 d . . .
H10A H 0.1170 0.3230 0.5323 0.085 Uiso 1 1 calc R . .
C11 C 0.5913(7) 0.3758(5) -0.0034(6) 0.125(3) Uani 1 1 d D . .
H11A H 0.5829 0.3325 0.0284 0.150 Uiso 1 1 calc R . .
H11B H 0.6481 0.3961 0.0264 0.150 Uiso 1 1 calc R . .
C12 C 0.5892(8) 0.3520(6) -0.0863(7) 0.147(4) Uani 1 1 d D . .
H12A H 0.6346 0.3164 -0.0810 0.221 Uiso 1 1 calc R . .
H12B H 0.5972 0.3945 -0.1184 0.221 Uiso 1 1 calc R . .
H12C H 0.5344 0.3292 -0.1151 0.221 Uiso 1 1 calc R . .
C13 C 0.6270(6) 0.5566(4) 0.1750(6) 0.105(3) Uani 1 1 d D . .
H13A H 0.6275 0.5184 0.2169 0.126 Uiso 1 1 calc R . .
H13B H 0.5963 0.5996 0.1863 0.126 Uiso 1 1 calc R . .
C14 C 0.7173(5) 0.5787(5) 0.1861(6) 0.111(3) Uani 1 1 d D . .
H14A H 0.7439 0.5979 0.2427 0.167 Uiso 1 1 calc R . .
H14B H 0.7175 0.6167 0.1451 0.167 Uiso 1 1 calc R . .
H14C H 0.7490 0.5359 0.1775 0.167 Uiso 1 1 calc R . .
C15 C 0.4725(5) 0.5918(4) 0.2870(5) 0.097(2) Uani 1 1 d D . .
H15A H 0.5129 0.5515 0.3107 0.117 Uiso 1 1 calc R . .
H15B H 0.4254 0.5883 0.3104 0.117 Uiso 1 1 calc R . .
C16 C 0.5161(7) 0.6649(4) 0.3085(6) 0.123(3) Uani 1 1 d D . .
H16A H 0.5384 0.6704 0.3694 0.184 Uiso 1 1 calc R . .
H16B H 0.4755 0.7043 0.2846 0.184 Uiso 1 1 calc R . .
H16C H 0.5627 0.6676 0.2854 0.184 Uiso 1 1 calc R . .
C17 C 0.2509(9) 0.5660(8) 0.2059(10) 0.105(4) Uiso 0.60 1 d PD A 1
C17A C 0.2568(15) 0.6176(13) 0.1730(16) 0.109(6) Uiso 0.40 1 d P A 2
C18 C 0.1724(5) 0.6159(5) 0.1831(6) 0.103(2) Uani 1 1 d D . .
C19A C 0.1682(9) 0.4377(8) -0.0020(9) 0.096(3) Uiso 0.60 1 d P B 1
C19B C 0.1871(12) 0.3774(10) 0.0566(13) 0.090(5) Uiso 0.40 1 d P B 2
C20 C 0.1001(5) 0.4159(6) 0.0380(8) 0.129(3) Uani 1 1 d . . .
C21 C 0.3273(16) 0.2828(10) -0.0892(14) 0.114(6) Uiso 0.50 1 d PD B 1
C22 C 0.3300(14) 0.2596(12) -0.1698(15) 0.128(6) Uiso 0.50 1 d PD B 1
C21A C 0.2870(11) 0.2881(8) -0.0986(10) 0.078(4) Uiso 0.50 1 d P B 2
C22A C 0.3663(19) 0.2445(18) -0.101(2) 0.169(10) Uiso 0.50 1 d P B 2
C31 C 0.1391(8) 0.4422(8) 0.3374(10) 0.077(4) Uiso 0.50 1 d PD C 1
C32 C 0.0473(7) 0.4485(7) 0.2602(9) 0.063(3) Uiso 0.50 1 d PD C 1
C31A C 0.1338(11) 0.4233(10) 0.2992(13) 0.097(5) Uiso 0.50 1 d PD C 2
C32A C 0.0499(11) 0.4681(10) 0.2894(13) 0.098(5) Uiso 0.50 1 d PD C 2
C33 C 0.3537(8) 0.4056(7) 0.5275(9) 0.069(3) Uiso 0.50 1 d PD C 1
C34 C 0.3934(18) 0.4648(13) 0.5664(19) 0.161(9) Uiso 0.50 1 d PD C 1
C33A C 0.3199(14) 0.4416(13) 0.5093(16) 0.128(6) Uiso 0.50 1 d PD C 2
C34A C 0.3686(16) 0.4861(13) 0.4861(18) 0.146(8) Uiso 0.50 1 d PD C 2
C35 C 0.4538(10) 0.2549(11) 0.6336(12) 0.100(5) Uiso 0.50 1 d PD D 1
C36 C 0.5039(18) 0.2065(19) 0.711(2) 0.179(11) Uiso 0.50 1 d PD D 1
C35A C 0.4582(12) 0.2140(12) 0.6427(13) 0.105(5) Uiso 0.50 1 d PD D 2
C36A C 0.493(3) 0.265(2) 0.716(2) 0.216(15) Uiso 0.50 1 d PD D 2
C37 C 0.3609(10) 0.0423(8) 0.4880(10) 0.082(4) Uiso 0.50 1 d PD D 1
C38 C 0.4515(11) 0.0169(11) 0.5438(12) 0.101(5) Uiso 0.50 1 d PD D 1
C37A C 0.4011(17) 0.0520(12) 0.4974(16) 0.123(7) Uiso 0.50 1 d PD D 2
C38A C 0.4215(17) -0.0144(13) 0.5309(17) 0.139(8) Uiso 0.50 1 d PD D 2
C39 C 0.1854(12) 0.0456(9) 0.2621(12) 0.091(5) Uiso 0.50 1 d PD E 1
C40 C 0.1755(14) -0.0356(9) 0.2724(14) 0.111(5) Uiso 0.50 1 d PD E 1
C39A C 0.2150(11) 0.0339(9) 0.2909(12) 0.085(4) Uiso 0.50 1 d PD E 2
C40A C 0.1323(12) -0.0195(10) 0.2480(13) 0.103(5) Uiso 0.50 1 d PD E 2
C41 C 0.0969(10) 0.2401(9) 0.1776(10) 0.088(4) Uiso 0.50 1 d PD E 1
C42 C 0.0356(18) 0.1994(16) 0.1067(16) 0.165(9) Uiso 0.50 1 d PD E 1
C41A C 0.0797(11) 0.2003(10) 0.1784(12) 0.092(4) Uiso 0.50 1 d PD E 2
C42A C 0.007(2) 0.1519(18) 0.138(2) 0.195(12) Uiso 0.50 1 d PD E 2
C51 C 0.7534(3) 0.0865(2) 0.3017(3) 0.0504(11) Uani 1 1 d . . .
C52 C 0.7739(3) 0.0293(3) 0.3610(4) 0.0653(15) Uani 1 1 d . . .
H52A H 0.7639 0.0359 0.4127 0.078 Uiso 1 1 calc R . .
C53 C 0.8087(4) -0.0368(3) 0.3459(6) 0.094(2) Uani 1 1 d . . .
H53A H 0.8216 -0.0747 0.3867 0.112 Uiso 1 1 calc R . .
C54 C 0.8243(5) -0.0467(4) 0.2697(7) 0.102(3) Uani 1 1 d . . .
H54A H 0.8492 -0.0911 0.2595 0.122 Uiso 1 1 calc R . .
C55 C 0.8032(5) 0.0088(5) 0.2083(6) 0.100(3) Uani 1 1 d . . .
H55A H 0.8126 0.0018 0.1564 0.120 Uiso 1 1 calc R . .
C56 C 0.7680(3) 0.0747(3) 0.2250(4) 0.0676(14) Uani 1 1 d . . .
H56A H 0.7538 0.1122 0.1838 0.081 Uiso 1 1 calc R . .
C57 C 0.7593(3) 0.2469(2) 0.2778(3) 0.0413(9) Uani 1 1 d . . .
C58 C 0.7138(3) 0.3103(2) 0.2494(4) 0.0527(12) Uani 1 1 d . . .
H58A H 0.6600 0.3166 0.2561 0.063 Uiso 1 1 calc R . .
C59 C 0.7469(3) 0.3663(3) 0.2102(4) 0.0688(15) Uani 1 1 d . . .
H59A H 0.7152 0.4098 0.1914 0.083 Uiso 1 1 calc R . .
C60 C 0.8247(4) 0.3577(3) 0.1994(4) 0.0693(15) Uani 1 1 d . . .
H60A H 0.8458 0.3943 0.1714 0.083 Uiso 1 1 calc R . .
C61 C 0.8724(4) 0.2947(4) 0.2299(5) 0.0799(19) Uani 1 1 d . . .
H61A H 0.9269 0.2896 0.2243 0.096 Uiso 1 1 calc R . .
C62 C 0.8406(3) 0.2381(3) 0.2691(4) 0.0686(15) Uani 1 1 d . . .
H62A H 0.8730 0.1952 0.2893 0.082 Uiso 1 1 calc R . .
C63 C 0.7779(3) 0.1828(2) 0.4431(3) 0.0397(9) Uani 1 1 d . . .
C64 C 0.7441(3) 0.1995(3) 0.5074(3) 0.0482(10) Uani 1 1 d . . .
H64A H 0.6854 0.2095 0.4936 0.058 Uiso 1 1 calc R . .
C65 C 0.7960(3) 0.2018(3) 0.5917(4) 0.0603(12) Uani 1 1 d . . .
H65A H 0.7719 0.2131 0.6339 0.072 Uiso 1 1 calc R . .
C66 C 0.8835(3) 0.1874(3) 0.6142(4) 0.0579(12) Uani 1 1 d . . .
H66A H 0.9184 0.1884 0.6711 0.069 Uiso 1 1 calc R . .
C67 C 0.9180(3) 0.1715(3) 0.5509(4) 0.0610(13) Uani 1 1 d . . .
H67A H 0.9769 0.1624 0.5653 0.073 Uiso 1 1 calc R . .
C68 C 0.8666(3) 0.1688(3) 0.4658(4) 0.0527(12) Uani 1 1 d . . .
H68A H 0.8912 0.1577 0.4238 0.063 Uiso 1 1 calc R . .
C69 C 0.5466(3) 0.0989(2) 0.1107(3) 0.0467(10) Uani 1 1 d . . .
C70 C 0.5916(3) 0.1613(3) 0.0991(4) 0.0553(11) Uani 1 1 d . . .
H70A H 0.6044 0.1994 0.1396 0.066 Uiso 1 1 calc R . .
C71 C 0.6183(4) 0.1676(3) 0.0265(4) 0.0738(16) Uani 1 1 d . . .
H71A H 0.6514 0.2083 0.0207 0.089 Uiso 1 1 calc R . .
C72 C 0.5953(6) 0.1139(4) -0.0350(5) 0.095(2) Uani 1 1 d . . .
H72A H 0.6124 0.1181 -0.0831 0.114 Uiso 1 1 calc R . .
C73 C 0.5455(5) 0.0516(4) -0.0262(4) 0.0850(19) Uani 1 1 d . . .
H73A H 0.5296 0.0153 -0.0687 0.102 Uiso 1 1 calc R . .
C74 C 0.5210(4) 0.0447(3) 0.0447(4) 0.0704(15) Uani 1 1 d . . .
H74A H 0.4872 0.0043 0.0497 0.084 Uiso 1 1 calc R . .
C75 C 0.5357(3) -0.0048(2) 0.2443(3) 0.0471(10) Uani 1 1 d . . .
C76 C 0.5949(3) -0.0501(2) 0.2247(4) 0.0602(13) Uani 1 1 d . . .
H76A H 0.6221 -0.0339 0.1865 0.072 Uiso 1 1 calc R . .
C77 C 0.6133(4) -0.1198(3) 0.2625(5) 0.083(2) Uani 1 1 d . . .
H77A H 0.6532 -0.1503 0.2492 0.099 Uiso 1 1 calc R . .
C78 C 0.5751(5) -0.1445(3) 0.3178(5) 0.089(2) Uani 1 1 d . . .
H78A H 0.5895 -0.1913 0.3431 0.107 Uiso 1 1 calc R . .
C79 C 0.5147(5) -0.1008(4) 0.3373(4) 0.085(2) Uani 1 1 d . . .
H79A H 0.4871 -0.1185 0.3745 0.102 Uiso 1 1 calc R . .
C80 C 0.4953(4) -0.0304(3) 0.3010(4) 0.0652(14) Uani 1 1 d . . .
H80A H 0.4553 -0.0002 0.3146 0.078 Uiso 1 1 calc R . .
C81 C 0.3946(3) 0.0885(2) 0.1505(3) 0.0454(10) Uani 1 1 d . . .
C82 C 0.3506(3) 0.1540(3) 0.1206(4) 0.0554(12) Uani 1 1 d . . .
H82A H 0.3791 0.1997 0.1335 0.066 Uiso 1 1 calc R . .
C83 C 0.2648(3) 0.1522(3) 0.0717(4) 0.0679(14) Uani 1 1 d . . .
H83A H 0.2355 0.1966 0.0520 0.082 Uiso 1 1 calc R . .
C84 C 0.2217(3) 0.0845(4) 0.0519(4) 0.0720(16) Uani 1 1 d . . .
H84A H 0.1641 0.0833 0.0176 0.086 Uiso 1 1 calc R . .
C85 C 0.2643(3) 0.0195(3) 0.0829(4) 0.0677(15) Uani 1 1 d . . .
H85A H 0.2353 -0.0261 0.0705 0.081 Uiso 1 1 calc R . .
C86 C 0.3488(3) 0.0210(3) 0.1317(4) 0.0627(14) Uani 1 1 d . . .
H86A H 0.3768 -0.0236 0.1531 0.075 Uiso 1 1 calc R . .
C90 C 0.5853(3) 0.1129(2) 0.3917(3) 0.0423(9) Uani 1 1 d . . .
S1S S 0.3018(3) 0.7850(3) 0.3786(3) 0.1035(13) Uiso 0.60 1 d PD F 1
O1S O 0.3142(14) 0.7578(12) 0.3016(12) 0.214(11) Uiso 0.60 1 d PD F 1
O2S O 0.2073(6) 0.7914(7) 0.3606(9) 0.111(4) Uiso 0.60 1 d PD F 1
O3S O 0.3428(10) 0.8429(9) 0.4318(11) 0.175(6) Uiso 0.60 1 d PD F 1
C1S C 0.3302(11) 0.7006(9) 0.4442(11) 0.120(5) Uiso 0.60 1 d PD F 1
F1 F 0.3060(10) 0.7082(9) 0.5091(10) 0.197(5) Uiso 0.60 1 d PD F 1
F2 F 0.4146(10) 0.6969(10) 0.4697(11) 0.220(6) Uiso 0.60 1 d PD F 1
F3 F 0.2965(9) 0.6465(7) 0.3988(9) 0.174(5) Uiso 0.60 1 d PD F 1
S1A S 0.2863(6) 0.8060(5) 0.3586(6) 0.120(3) Uiso 0.40 1 d PD G 2
O1A O 0.3307(10) 0.7817(10) 0.3036(9) 0.098(4) Uiso 0.40 1 d PD G 2
O2A O 0.2041(13) 0.7708(14) 0.3345(17) 0.170(11) Uiso 0.40 1 d PD G 2
O3A O 0.3086(15) 0.8731(10) 0.3940(16) 0.169(8) Uiso 0.40 1 d PD G 2
C1A C 0.3456(13) 0.7409(11) 0.4451(12) 0.113(7) Uiso 0.40 1 d PD G 2
F1A F 0.3234(15) 0.7647(14) 0.5126(13) 0.214(9) Uiso 0.40 1 d PD G 2
F2A F 0.4290(12) 0.7640(15) 0.4544(17) 0.241(11) Uiso 0.40 1 d PD G 2
F3A F 0.344(2) 0.6699(12) 0.430(2) 0.281(18) Uiso 0.40 1 d PD G 2

loop_
_atom_site_aniso_label
_atom_site_aniso_U_11
_atom_site_aniso_U_22
_atom_site_aniso_U_33
_atom_site_aniso_U_23
_atom_site_aniso_U_13
_atom_site_aniso_U_12
Ru1 0.02745(13) 0.02978(13) 0.03357(16) 0.00071(13) 0.00854(11) 0.00148(11)
Co1 0.0430(3) 0.0352(3) 0.0397(3) 0.0064(2) 0.0100(2) 0.0037(2)
Co2 0.0367(3) 0.0573(3) 0.0533(4) 0.0005(3) 0.0216(3) -0.0060(2)
Ti1 0.0328(3) 0.0321(3) 0.0366(4) 0.0036(3) 0.0107(3) 0.0015(2)
Ti2 0.0284(3) 0.0413(4) 0.0406(4) 0.0032(3) 0.0126(3) 0.0001(3)
S1 0.0315(4) 0.0380(5) 0.0374(5) -0.0052(4) 0.0073(4) -0.0021(4)
P1 0.0417(5) 0.0477(6) 0.0518(7) 0.0143(5) 0.0188(5) 0.0048(4)
P2 0.0470(6) 0.0335(5) 0.0425(6) 0.0008(4) 0.0115(5) 0.0053(4)
P3 0.0448(6) 0.0395(5) 0.0441(7) 0.0039(5) 0.0043(5) -0.0009(4)
P4 0.0406(6) 0.0490(6) 0.0656(8) -0.0030(6) 0.0268(6) 0.0003(4)
P5 0.0413(6) 0.0652(7) 0.0452(7) 0.0100(6) 0.0164(5) -0.0017(5)
P6 0.0352(6) 0.0576(6) 0.0515(7) -0.0027(6) 0.0146(5) -0.0110(4)
P7 0.0302(5) 0.0369(5) 0.0389(6) 0.0001(4) 0.0119(4) 0.0026(4)
P8 0.0383(5) 0.0320(5) 0.0400(6) -0.0009(4) 0.0103(5) 0.0000(4)
O1 0.068(2) 0.063(2) 0.049(2) 0.0234(18) 0.0068(17) -0.0022(16)
O2 0.0352(13) 0.0354(13) 0.0360(16) 0.0036(12) 0.0122(12) 0.0019(10)
O3 0.0299(13) 0.0406(14) 0.0433(18) 0.0047(12) 0.0124(13) -0.0009(10)
O4 0.0321(13) 0.0397(14) 0.0392(16) -0.0041(12) 0.0052(12) 0.0001(10)
O5 0.0399(16) 0.0507(16) 0.0420(18) -0.0096(13) 0.0149(14) -0.0048(11)
O6 0.0385(14) 0.0337(13) 0.0434(17) -0.0008(12) 0.0078(13) -0.0038(10)
O7 0.0467(16) 0.0517(17) 0.049(2) -0.0135(14) 0.0094(15) -0.0060(13)
O8 0.0309(13) 0.0433(15) 0.0412(17) 0.0086(12) 0.0116(12) 0.0007(10)
O11 0.118(3) 0.099(3) 0.074(3) 0.032(2) 0.059(3) 0.057(3)
O12 0.062(2) 0.096(3) 0.090(3) 0.047(3) -0.009(2) -0.035(2)
O13 0.094(3) 0.0496(18) 0.048(2) -0.0063(16) 0.013(2) -0.0188(17)
O14 0.078(2) 0.083(3) 0.075(3) -0.001(2) 0.030(2) 0.040(2)
O15 0.051(2) 0.080(3) 0.208(7) 0.024(3) 0.041(3) -0.0038(19)
O16 0.137(4) 0.052(2) 0.041(2) -0.0057(16) 0.006(2) -0.022(2)
O17 0.0361(14) 0.0461(15) 0.055(2) 0.0134(14) 0.0151(14) 0.0012(11)
O18 0.0509(16) 0.0399(14) 0.0429(18) 0.0027(13) 0.0202(14) 0.0066(12)
O19 0.0557(17) 0.0345(13) 0.0403(17) -0.0009(13) 0.0091(14) 0.0003(12)
O21 0.059(2) 0.078(2) 0.116(4) 0.028(2) 0.046(2) 0.0227(18)
O22 0.088(3) 0.072(2) 0.090(3) -0.027(2) 0.047(3) -0.023(2)
O23 0.058(2) 0.149(4) 0.052(3) -0.017(3) 0.010(2) -0.013(2)
O24 0.077(3) 0.087(3) 0.132(4) 0.046(3) 0.057(3) 0.017(2)
O25 0.103(3) 0.063(2) 0.104(4) -0.019(2) 0.062(3) -0.028(2)
O26 0.0392(19) 0.146(4) 0.054(2) 0.007(3) 0.0054(17) -0.003(2)
O27 0.0457(16) 0.0451(15) 0.065(2) 0.0024(15) 0.0259(16) 0.0030(12)
O28 0.0359(15) 0.073(2) 0.0457(19) 0.0146(16) 0.0091(14) 0.0031(14)
O29 0.0377(15) 0.0599(18) 0.0463(19) -0.0077(14) 0.0143(14) -0.0119(12)
C1 0.107(5) 0.036(2) 0.067(4) 0.018(2) 0.020(3) 0.003(3)
C2 0.093(4) 0.076(4) 0.075(4) 0.044(3) 0.038(4) 0.050(3)
C3 0.067(3) 0.084(4) 0.071(4) 0.047(4) -0.019(3) -0.008(3)
C4 0.102(4) 0.055(3) 0.043(3) 0.010(2) 0.024(3) 0.001(3)
C5 0.069(3) 0.057(3) 0.062(3) 0.021(3) 0.026(3) 0.002(2)
C6 0.060(3) 0.161(7) 0.063(4) 0.000(5) 0.040(3) -0.021(4)
C7 0.076(4) 0.096(5) 0.129(7) 0.047(5) 0.069(5) 0.008(3)
C8 0.063(3) 0.079(4) 0.113(6) -0.009(4) 0.059(4) -0.026(3)
C9 0.043(3) 0.083(4) 0.089(5) 0.003(3) 0.039(3) -0.006(2)
C10 0.049(3) 0.094(4) 0.083(4) -0.011(4) 0.040(3) -0.009(3)
C11 0.173(9) 0.123(7) 0.083(6) -0.002(5) 0.045(6) 0.062(6)
C12 0.209(12) 0.139(8) 0.125(9) 0.013(7) 0.099(9) 0.068(8)
C13 0.144(7) 0.080(4) 0.107(6) -0.022(4) 0.065(6) -0.038(4)
C14 0.081(4) 0.127(6) 0.099(6) 0.034(5) -0.006(4) -0.037(4)
C15 0.116(6) 0.091(5) 0.065(4) -0.013(4) 0.002(4) -0.032(4)
C16 0.167(9) 0.095(5) 0.089(6) -0.036(5) 0.018(6) -0.026(5)
C18 0.093(5) 0.119(6) 0.111(6) -0.006(5) 0.050(5) 0.040(4)
C20 0.073(5) 0.164(9) 0.156(10) 0.001(7) 0.047(6) 0.008(5)
C51 0.033(2) 0.048(2) 0.069(3) -0.013(2) 0.015(2) 0.0027(16)
C52 0.060(3) 0.040(2) 0.092(5) 0.001(3) 0.021(3) 0.004(2)
C53 0.075(4) 0.053(3) 0.143(8) 0.003(4) 0.021(5) 0.011(3)
C54 0.084(4) 0.069(4) 0.162(9) -0.022(5) 0.052(5) 0.019(3)
C55 0.088(5) 0.107(5) 0.121(7) -0.044(5) 0.057(5) 0.008(4)
C56 0.063(3) 0.077(3) 0.069(4) -0.014(3) 0.031(3) 0.010(2)
C57 0.037(2) 0.048(2) 0.039(2) 0.0000(19) 0.0119(19) -0.0061(16)
C58 0.042(2) 0.044(2) 0.071(4) -0.001(2) 0.017(2) -0.0073(17)
C59 0.058(3) 0.056(3) 0.084(4) 0.013(3) 0.011(3) -0.011(2)
C60 0.068(3) 0.079(4) 0.064(4) 0.015(3) 0.027(3) -0.021(3)
C61 0.060(3) 0.097(4) 0.099(5) 0.031(4) 0.048(4) 0.005(3)
C62 0.054(3) 0.077(3) 0.086(4) 0.022(3) 0.038(3) 0.008(2)
C63 0.0334(19) 0.041(2) 0.042(3) 0.0062(17) 0.0077(18) 0.0022(15)
C64 0.042(2) 0.055(2) 0.041(3) 0.002(2) 0.005(2) 0.0140(18)
C65 0.060(3) 0.067(3) 0.049(3) 0.001(2) 0.011(2) 0.009(2)
C66 0.053(3) 0.056(3) 0.047(3) 0.005(2) -0.007(2) -0.002(2)
C67 0.034(2) 0.074(3) 0.065(4) 0.010(3) 0.003(2) -0.003(2)
C68 0.033(2) 0.065(3) 0.058(3) 0.001(2) 0.011(2) -0.0021(18)
C69 0.054(2) 0.045(2) 0.041(3) -0.0029(19) 0.014(2) 0.0042(18)
C70 0.068(3) 0.051(2) 0.051(3) -0.005(2) 0.025(3) -0.008(2)
C71 0.097(4) 0.065(3) 0.074(4) 0.011(3) 0.048(4) 0.000(3)
C72 0.148(7) 0.091(5) 0.069(5) 0.012(4) 0.067(5) 0.023(4)
C73 0.138(6) 0.072(4) 0.051(4) -0.017(3) 0.040(4) 0.000(4)
C74 0.098(4) 0.061(3) 0.054(3) -0.015(3) 0.028(3) -0.005(3)
C75 0.051(2) 0.036(2) 0.047(3) 0.0007(19) 0.005(2) -0.0026(17)
C76 0.059(3) 0.040(2) 0.071(4) -0.007(2) 0.006(3) 0.004(2)
C77 0.085(4) 0.040(3) 0.103(5) -0.009(3) 0.003(4) 0.013(3)
C78 0.105(5) 0.039(3) 0.090(5) 0.008(3) -0.015(4) -0.009(3)
C79 0.119(5) 0.066(4) 0.055(4) 0.012(3) 0.006(4) -0.040(4)
C80 0.077(3) 0.049(3) 0.062(3) 0.001(2) 0.012(3) -0.013(2)
C81 0.042(2) 0.045(2) 0.047(3) -0.0090(19) 0.011(2) -0.0046(17)
C82 0.049(3) 0.050(2) 0.056(3) 0.002(2) 0.002(2) -0.0036(19)
C83 0.056(3) 0.068(3) 0.067(4) 0.007(3) 0.003(3) 0.008(2)
C84 0.044(3) 0.098(4) 0.063(4) -0.020(3) 0.003(3) -0.014(3)
C85 0.059(3) 0.062(3) 0.074(4) -0.018(3) 0.011(3) -0.018(2)
C86 0.055(3) 0.050(3) 0.072(4) -0.023(3) 0.004(3) -0.006(2)
C90 0.037(2) 0.044(2) 0.043(3) 0.002(2) 0.0096(19) -0.0005(16)

loop_
_atom_type_symbol
_atom_type_description
_atom_type_scat_dispersion_real
_atom_type_scat_dispersion_imag
_atom_type_scat_source
C C 0.0033 0.0016 'International Tables Vol C Tables 4.2.6.8 and 6.1.1.4'
H H 0.0000 0.0000 'International Tables Vol C Tables 4.2.6.8 and 6.1.1.4'
O O 0.0106 0.0060 'International Tables Vol C Tables 4.2.6.8 and 6.1.1.4'
F F 0.0171 0.0103 'International Tables Vol C Tables 4.2.6.8 and 6.1.1.4'
P P 0.1023 0.0942 'International Tables Vol C Tables 4.2.6.8 and 6.1.1.4'
S S 0.1246 0.1234 'International Tables Vol C Tables 4.2.6.8 and 6.1.1.4'
Ti Ti 0.2776 0.4457 'International Tables Vol C Tables 4.2.6.8 and 6.1.1.4'
Co Co 0.3494 0.9721 'International Tables Vol C Tables 4.2.6.8 and 6.1.1.4'
Ru Ru -1.2594 0.8363 'International Tables Vol C Tables 4.2.6.8 and 6.1.1.4'

loop_
_geom_angle_atom_site_label_1
_geom_angle_atom_site_label_2
_geom_angle_atom_site_label_3
_geom_angle
C90 Ru1 O3 88.42(15)
C90 Ru1 O2 168.67(14)
O3 Ru1 O2 80.42(10)
C90 Ru1 O4 96.15(16)
O3 Ru1 O4 87.80(10)
O2 Ru1 O4 81.57(10)
C90 Ru1 P8 90.87(14)
O3 Ru1 P8 89.35(9)
O2 Ru1 P8 90.96(8)
O4 Ru1 P8 172.35(8)
C90 Ru1 P7 84.00(13)
O3 Ru1 P7 168.05(9)
O2 Ru1 P7 106.68(7)
O4 Ru1 P7 83.85(7)
P8 Ru1 P7 99.97(4)
C4 Co1 C1 66.4(2)
C4 Co1 C5 38.7(2)
C1 Co1 C5 39.7(2)
C4 Co1 C2 66.9(3)
C1 Co1 C2 38.7(3)
C5 Co1 C2 65.8(2)
C4 Co1 C3 40.3(3)
C1 Co1 C3 66.1(3)
C5 Co1 C3 66.0(2)
C2 Co1 C3 39.8(3)
C4 Co1 P1 104.87(18)
C1 Co1 P1 109.8(2)
C5 Co1 P1 88.62(16)
C2 Co1 P1 148.5(2)
C3 Co1 P1 144.9(2)
C4 Co1 P2 160.76(17)
C1 Co1 P2 97.96(18)
C5 Co1 P2 132.99(17)
C2 Co1 P2 93.96(19)
C3 Co1 P2 124.3(2)
P1 Co1 P2 90.65(5)
C4 Co1 P3 100.77(16)
C1 Co1 P3 157.62(19)
C5 Co1 P3 136.89(17)
C2 Co1 P3 120.3(2)
C3 Co1 P3 92.10(18)
P1 Co1 P3 90.79(5)
P2 Co1 P3 90.12(5)
C6 Co2 C8 66.0(3)
C6 Co2 C7 40.2(3)
C8 Co2 C7 39.4(3)
C6 Co2 C10 38.7(3)
C8 Co2 C10 65.7(2)
C7 Co2 C10 66.4(3)
C6 Co2 C9 65.0(3)
C8 Co2 C9 39.8(2)
C7 Co2 C9 66.3(3)
C10 Co2 C9 38.3(2)
C6 Co2 P5 95.5(2)
C8 Co2 P5 130.6(2)
C7 Co2 P5 96.7(2)
C10 Co2 P5 126.8(2)
C9 Co2 P5 160.17(19)
C6 Co2 P6 152.8(2)
C8 Co2 P6 89.8(2)
C7 Co2 P6 112.8(3)
C10 Co2 P6 142.2(2)
C9 Co2 P6 104.77(19)
P5 Co2 P6 91.00(5)
C6 Co2 P4 116.0(3)
C8 Co2 P4 138.1(2)
C7 Co2 P4 155.4(2)
C10 Co2 P4 90.18(18)
C9 Co2 P4 100.39(16)
P5 Co2 P4 91.35(5)
P6 Co2 P4 90.18(5)
O2 Ti1 O19 101.93(13)
O2 Ti1 O17 100.78(12)
O19 Ti1 O17 85.88(13)
O2 Ti1 O6 92.82(12)
O19 Ti1 O6 165.15(11)
O17 Ti1 O6 89.72(12)
O2 Ti1 O8 96.33(11)
O19 Ti1 O8 90.31(13)
O17 Ti1 O8 162.89(11)
O6 Ti1 O8 89.75(12)
O2 Ti1 O18 171.19(13)
O19 Ti1 O18 84.43(12)
O17 Ti1 O18 85.64(11)
O6 Ti1 O18 81.09(11)
O8 Ti1 O18 77.39(10)
O3 Ti2 O8 91.18(13)
O3 Ti2 O29 98.58(13)
O8 Ti2 O29 100.13(13)
O3 Ti2 O28 99.05(14)
O8 Ti2 O28 166.45(14)
O29 Ti2 O28 87.17(13)
O3 Ti2 O5 95.83(12)
O8 Ti2 O5 86.83(12)
O29 Ti2 O5 163.82(12)
O28 Ti2 O5 83.34(13)
O3 Ti2 O27 173.03(14)
O8 Ti2 O27 81.86(12)
O29 Ti2 O27 82.40(12)
O28 Ti2 O27 87.88(14)
O5 Ti2 O27 84.18(12)
O7 S1 O4 111.17(17)
O7 S1 O5 110.46(18)
O4 S1 O5 108.95(16)
O7 S1 O6 109.63(18)
O4 S1 O6 108.72(17)
O5 S1 O6 107.83(17)
O17 P1 O12 107.0(2)
O17 P1 O11 109.9(2)
O12 P1 O11 99.8(3)
O17 P1 Co1 118.73(12)
O12 P1 Co1 114.45(18)
O11 P1 Co1 105.17(18)
O18 P2 O14 108.3(2)
O18 P2 O13 108.84(19)
O14 P2 O13 104.3(2)
O18 P2 Co1 115.85(13)
O14 P2 Co1 110.48(17)
O13 P2 Co1 108.41(15)
O19 P3 O15 105.0(2)
O19 P3 O16 106.2(2)
O15 P3 O16 100.8(3)
O19 P3 Co1 118.17(13)
O15 P3 Co1 115.35(19)
O16 P3 Co1 109.61(15)
O27 P4 O22 108.5(2)
O27 P4 O21 108.9(2)
O22 P4 O21 101.8(3)
O27 P4 Co2 118.13(13)
O22 P4 Co2 111.45(18)
O21 P4 Co2 106.74(15)
O28 P5 O24 108.3(2)
O28 P5 O23 108.2(2)
O24 P5 O23 101.0(3)
O28 P5 Co2 116.30(14)
O24 P5 Co2 111.68(17)
O23 P5 Co2 110.16(17)
O29 P6 O25 107.4(2)
O29 P6 O26 108.5(2)
O25 P6 O26 102.9(3)
O29 P6 Co2 119.84(14)
O25 P6 Co2 109.04(18)
O26 P6 Co2 107.89(18)
C57 P7 C51 104.0(2)
C57 P7 C63 102.91(19)
C51 P7 C63 99.7(2)
C57 P7 Ru1 117.56(14)
C51 P7 Ru1 117.53(14)
C63 P7 Ru1 112.69(13)
C69 P8 C75 107.2(2)
C69 P8 C81 99.2(2)
C75 P8 C81 102.5(2)
C69 P8 Ru1 115.90(15)
C75 P8 Ru1 114.23(16)
C81 P8 Ru1 115.88(14)
Ti1 O2 Ru1 141.56(16)
Ti2 O3 Ru1 143.60(16)
S1 O4 Ru1 130.98(16)
S1 O5 Ti2 130.22(18)
S1 O6 Ti1 127.76(16)
Ti2 O8 Ti1 127.96(14)
C11 O11 P1 130.0(5)
C13 O12 P1 126.4(4)
C15 O13 P2 123.3(4)
C17A O14 C17 48.6(11)
C17A O14 P2 134.6(11)
C17 O14 P2 125.9(7)
C19B O15 C19A 67.4(10)
C19B O15 P3 143.9(11)
C19A O15 P3 138.2(7)
C21A O16 C21 25.2(9)
C21A O16 P3 120.4(7)
C21 O16 P3 121.8(9)
P1 O17 Ti1 133.38(17)
P2 O18 Ti1 132.27(17)
P3 O19 Ti1 132.87(17)
C31 O21 C31A 27.9(8)
C31 O21 P4 122.6(6)
C31A O21 P4 121.2(7)
C33A O22 C33 35.3(9)
C33A O22 P4 128.2(10)
C33 O22 P4 123.3(6)
C35A O23 C35 29.6(9)
C35A O23 P5 116.5(8)
C35 O23 P5 123.4(8)
C37 O24 P5 130.6(7)
C37 O24 C37A 23.6(9)
P5 O24 C37A 119.7(8)
C39 O25 C39A 24.1(9)
C39 O25 P6 120.2(7)
C39A O25 P6 127.0(7)
C41A O26 C41 30.7(8)
C41A O26 P6 128.7(8)
C41 O26 P6 125.7(6)
P4 O27 Ti2 130.69(19)
P5 O28 Ti2 137.57(19)
P6 O29 Ti2 133.3(2)
C2 C1 C5 108.3(6)
C2 C1 Co1 71.2(3)
C5 C1 Co1 70.3(3)
C1 C2 C3 108.3(5)
C1 C2 Co1 70.1(3)
C3 C2 Co1 70.2(3)
C2 C3 C4 106.7(5)
C2 C3 Co1 70.0(3)
C4 C3 Co1 69.2(3)
C5 C4 C3 107.7(5)
C5 C4 Co1 70.9(3)
C3 C4 Co1 70.5(3)
C4 C5 C1 109.0(5)
C4 C5 Co1 70.4(3)
C1 C5 Co1 69.9(3)
C10 C6 C7 109.0(7)
C10 C6 Co2 71.5(4)
C7 C6 Co2 70.3(4)
C8 C7 C6 106.1(6)
C8 C7 Co2 70.3(3)
C6 C7 Co2 69.5(3)
C7 C8 C9 108.1(6)
C7 C8 Co2 70.3(3)
C9 C8 Co2 70.9(3)
C10 C9 C8 108.0(6)
C10 C9 Co2 70.5(3)
C8 C9 Co2 69.3(3)
C9 C10 C6 108.8(6)
C9 C10 Co2 71.2(3)
C6 C10 Co2 69.8(3)
O11 C11 C12 113.9(8)
O12 C13 C14 113.7(7)
O13 C15 C16 107.5(6)
O14 C17 C18 111.8(11)
O14 C17A C18 117.9(17)
C17A C18 C17 43.3(10)
O15 C19A C20 117.2(11)
O15 C19B C20 118.9(15)
C19B C20 C19A 55.4(9)
C22 C21 O16 115.9(17)
O16 C21A C22A 102.7(16)
O21 C31 C32 106.1(10)
O21 C31A C32A 103.5(13)
C34 C33 O22 135.2(16)
C34A C33A O22 154(2)
O23 C35 C36 106.6(17)
O23 C35A C36A 113(2)
O24 C37 C38 107.1(12)
C38A C37A O24 117.6(19)
O25 C39 C40 113.9(14)
O25 C39A C40A 99.7(11)
C42 C41 O26 111.5(16)
O26 C41A C42A 117(2)
C52 C51 C56 117.8(5)
C52 C51 P7 119.3(4)
C56 C51 P7 122.8(4)
C53 C52 C51 121.9(7)
C52 C53 C54 119.3(7)
C53 C54 C55 120.4(6)
C56 C55 C54 119.1(7)
C55 C56 C51 121.5(7)
C58 C57 C62 119.6(4)
C58 C57 P7 118.3(3)
C62 C57 P7 122.1(4)
C57 C58 C59 120.6(4)
C60 C59 C58 120.4(5)
C59 C60 C61 119.6(5)
C60 C61 C62 120.9(5)
C61 C62 C57 118.8(5)
C64 C63 C68 118.1(4)
C64 C63 P7 123.6(3)
C68 C63 P7 118.2(4)
C65 C64 C63 121.1(4)
C64 C65 C66 120.7(5)
C67 C66 C65 118.7(5)
C66 C67 C68 121.3(4)
C67 C68 C63 120.0(5)
C70 C69 C74 118.7(5)
C70 C69 P8 120.6(4)
C74 C69 P8 120.5(4)
C69 C70 C71 120.6(5)
C72 C71 C70 119.6(6)
C71 C72 C73 120.5(6)
C74 C73 C72 120.0(6)
C73 C74 C69 120.4(6)
C76 C75 C80 119.5(4)
C76 C75 P8 122.8(4)
C80 C75 P8 117.6(4)
C75 C76 C77 119.2(6)
C78 C77 C76 121.6(6)
C77 C78 C79 120.3(5)
C78 C79 C80 119.5(7)
C79 C80 C75 119.9(6)
C82 C81 C86 118.1(4)
C82 C81 P8 119.6(3)
C86 C81 P8 122.0(3)
C83 C82 C81 120.4(5)
C82 C83 C84 120.4(5)
C85 C84 C83 119.6(5)
C86 C85 C84 120.3(5)
C85 C86 C81 121.3(5)
O1 C90 Ru1 175.5(4)
O3S S1S O1S 129.7(11)
O3S S1S O2S 109.2(9)
O1S S1S O2S 106.6(10)
O3S S1S C1S 105.1(10)
O1S S1S C1S 99.6(10)
O2S S1S C1S 103.3(7)
F3 C1S F1 113.5(16)
F3 C1S F2 111.9(16)
F1 C1S F2 108.6(16)
F3 C1S S1S 107.8(12)
F1 C1S S1S 109.1(13)
F2 C1S S1S 105.7(13)
O3A S1A O1A 115.9(13)
O3A S1A O2A 128.4(15)
O1A S1A O2A 108.8(15)
O3A S1A C1A 103.0(13)
O1A S1A C1A 93.2(9)
O2A S1A C1A 98.6(12)
F3A C1A F1A 118(2)
F3A C1A F2A 106(2)
F1A C1A F2A 109.5(19)
F3A C1A S1A 119.8(19)
F1A C1A S1A 103.2(14)
F2A C1A S1A 98.6(14)

loop_
_geom_bond_atom_site_label_1
_geom_bond_atom_site_label_2
_geom_bond_distance
Ru1 C90 1.831(5)
Ru1 O3 2.061(2)
Ru1 O2 2.149(3)
Ru1 O4 2.166(3)
Ru1 P8 2.3185(11)
Ru1 P7 2.3594(10)
Co1 C4 2.070(5)
Co1 C1 2.072(5)
Co1 C5 2.077(5)
Co1 C2 2.087(5)
Co1 C3 2.089(5)
Co1 P1 2.1552(12)
Co1 P2 2.1616(14)
Co1 P3 2.1659(12)
Co2 C6 2.056(6)
Co2 C8 2.067(5)
Co2 C7 2.067(6)
Co2 C10 2.078(5)
Co2 C9 2.087(5)
Co2 P5 2.1598(13)
Co2 P6 2.1638(15)
Co2 P4 2.1651(13)
Ti1 O2 1.703(2)
Ti1 O19 2.000(3)
Ti1 O17 2.013(3)
Ti1 O6 2.017(3)
Ti1 O8 2.018(3)
Ti1 O18 2.176(3)
Ti2 O3 1.675(3)
Ti2 O8 1.997(3)
Ti2 O29 2.000(3)
Ti2 O28 2.004(3)
Ti2 O5 2.042(3)
Ti2 O27 2.155(3)
S1 O7 1.436(3)
S1 O4 1.478(3)
S1 O5 1.487(3)
S1 O6 1.490(3)
P1 O17 1.521(3)
P1 O12 1.571(4)
P1 O11 1.599(4)
P2 O18 1.501(3)
P2 O14 1.573(4)
P2 O13 1.592(3)
P3 O19 1.513(3)
P3 O15 1.560(4)
P3 O16 1.593(4)
P4 O27 1.503(3)
P4 O22 1.573(4)
P4 O21 1.595(4)
P5 O28 1.505(3)
P5 O24 1.580(4)
P5 O23 1.582(4)
P6 O29 1.515(3)
P6 O25 1.576(4)
P6 O26 1.582(4)
P7 C57 1.837(4)
P7 C51 1.839(4)
P7 C63 1.859(5)
P8 C69 1.811(5)
P8 C75 1.834(4)
P8 C81 1.836(4)
O1 C90 1.146(5)
O11 C11 1.346(8)
O12 C13 1.360(9)
O13 C15 1.438(8)
O14 C17A 1.31(2)
O14 C17 1.341(14)
O15 C19B 1.260(19)
O15 C19A 1.285(13)
O16 C21A 1.445(15)
O16 C21 1.457(19)
O21 C31 1.368(13)
O21 C31A 1.482(19)
O22 C33A 1.37(2)
O22 C33 1.402(13)
O23 C35A 1.450(19)
O23 C35 1.466(16)
O24 C37 1.406(14)
O24 C37A 1.61(2)
O25 C39 1.416(16)
O25 C39A 1.442(16)
O26 C41A 1.315(19)
O26 C41 1.500(15)
C1 C2 1.378(9)
C1 C5 1.410(8)
C2 C3 1.422(10)
C3 C4 1.433(9)
C4 C5 1.375(8)
C6 C10 1.371(10)
C6 C7 1.416(11)
C7 C8 1.395(11)
C8 C9 1.413(8)
C9 C10 1.367(9)
C11 C12 1.425(12)
C13 C14 1.483(10)
C15 C16 1.475(9)
C17 C18 1.508(14)
C17A C18 1.44(2)
C19A C20 1.521(15)
C19B C20 1.52(2)
C21 C22 1.41(2)
C21A C22A 1.53(3)
C31 C32 1.631(17)
C31A C32A 1.553(19)
C33 C34 1.30(2)
C33A C34A 1.27(2)
C35 C36 1.54(2)
C35A C36A 1.48(3)
C37 C38 1.539(19)
C37A C38A 1.30(2)
C39 C40 1.474(19)
C39A C40A 1.618(19)
C41 C42 1.47(2)
C41A C42A 1.45(2)
C51 C52 1.381(8)
C51 C56 1.383(8)
C52 C53 1.368(8)
C53 C54 1.379(13)
C54 C55 1.381(13)
C55 C56 1.378(9)
C57 C58 1.353(6)
C57 C62 1.393(6)
C58 C59 1.392(7)
C59 C60 1.353(8)
C60 C61 1.369(9)
C61 C62 1.391(8)
C63 C64 1.383(7)
C63 C68 1.399(6)
C64 C65 1.379(7)
C65 C66 1.383(7)
C66 C67 1.371(8)
C67 C68 1.388(8)
C69 C70 1.382(6)
C69 C74 1.419(7)
C70 C71 1.411(8)
C71 C72 1.361(10)
C72 C73 1.413(10)
C73 C74 1.363(8)
C75 C76 1.379(7)
C75 C80 1.389(8)
C76 C77 1.382(8)
C77 C78 1.340(11)
C78 C79 1.378(11)
C79 C80 1.386(8)
C81 C82 1.380(6)
C81 C86 1.399(6)
C82 C83 1.376(7)
C83 C84 1.384(8)
C84 C85 1.366(9)
C85 C86 1.358(7)
S1S O3S 1.383(13)
S1S O1S 1.438(16)
S1S O2S 1.482(11)
S1S C1S 1.828(15)
C1S F3 1.238(19)
C1S F1 1.267(17)
C1S F2 1.310(18)
S1A O3A 1.332(16)
S1A O1A 1.406(14)
S1A O2A 1.420(18)
S1A C1A 1.855(17)
C1A F3A 1.29(2)
C1A F1A 1.35(2)
C1A F2A 1.39(2)
